data_7024186
loop_
_publ_author_name
'Hall, Jeremy D.'
'McLean, Tracey M.'
'Smalley, Serena J.'
'Waterland, Mark R.'
'Telfer, Shane G.'

_publ_section_title
;
 Chromophoric dipyrrin complexes capable of binding to TiO2: synthesis,
 structure and spectroscopy.
;
_journal_issue 2
_journal_name_full 'Dalton transactions (Cambridge, England : 2003)'
_journal_page_first 437
_journal_page_last 445
_journal_paper_doi 10.1039/b912332f
_journal_volume 39
_journal_year 2010
_chemical_formula_moiety (C51H39N6O6Rh)
_chemical_formula_sum 'C51 H39 N6 O6 Rh'
_chemical_formula_weight 934.79
_space_group_IT_number 14
_symmetry_cell_setting monoclinic
_symmetry_space_group_name_Hall '-P 2yn'
_symmetry_space_group_name_H-M 'P 1 21/n 1'
_atom_sites_solution_hydrogens geom
_atom_sites_solution_primary direct
_atom_sites_solution_secondary difmap
_audit_creation_method SHELXL-97
_cell_angle_alpha 90.00
_cell_angle_beta 92.025(2)
_cell_angle_gamma 90.00
_cell_formula_units_Z 4
_cell_length_a 14.8323(6)
_cell_length_b 9.7313(3)
_cell_length_c 28.7614(9)
_cell_measurement_reflns_used 6844
_cell_measurement_temperature 123(2)
_cell_measurement_theta_max 142.77
_cell_measurement_theta_min 13.25
_cell_volume 4148.8(2)
_computing_cell_refinement 'FSProcess in Process-Auto (Rigaku, 1998)'
_computing_data_collection 'CrystalClear (Rigaku, 2005)'
_computing_data_reduction 'FSProcess in Process-Auto (Rigaku, 1998)'
_computing_structure_refinement 'SHELXL-97 (Sheldrick, 1997)'
_computing_structure_solution 'SHELXS97 (Sheldrick, 2008)'
_diffrn_ambient_temperature 123(2)
_diffrn_detector_area_resol_mean 10
_diffrn_measured_fraction_theta_full 0.977
_diffrn_measured_fraction_theta_max 0.978
_diffrn_measurement_device_type 'Rigaku Spider'
_diffrn_measurement_method \w-scans
_diffrn_radiation_monochromator 'Rigaku VariMax-HF Confocal Optical System'
_diffrn_radiation_source 'Rigaku MM007 rotating anode'
_diffrn_radiation_type CuK\a
_diffrn_radiation_wavelength 1.54178
_diffrn_reflns_av_R_equivalents 0.1002
_diffrn_reflns_av_sigmaI/netI 0.1288
_diffrn_reflns_limit_h_max 17
_diffrn_reflns_limit_h_min -17
_diffrn_reflns_limit_k_max 11
_diffrn_reflns_limit_k_min -8
_diffrn_reflns_limit_l_max 34
_diffrn_reflns_limit_l_min -34
_diffrn_reflns_number 32827
_diffrn_reflns_theta_full 68.24
_diffrn_reflns_theta_max 68.24
_diffrn_reflns_theta_min 6.62
_exptl_absorpt_coefficient_mu 3.835
_exptl_absorpt_correction_T_max 1.0
_exptl_absorpt_correction_T_min 0.60
_exptl_absorpt_correction_type multi-scan
_exptl_absorpt_process_details '(ABSCOR; Higashi, 1995)'
_exptl_crystal_colour orange
_exptl_crystal_density_diffrn 1.497
_exptl_crystal_density_method 'not measured'
_exptl_crystal_description plate
_exptl_crystal_F_000 1920
_exptl_crystal_size_max 0.20
_exptl_crystal_size_mid 0.08
_exptl_crystal_size_min 0.01
_refine_diff_density_max 1.249
_refine_diff_density_min -2.673
_refine_diff_density_rms 0.121
_refine_ls_extinction_method none
_refine_ls_goodness_of_fit_ref 1.018
_refine_ls_hydrogen_treatment riding
_refine_ls_matrix_type full
_refine_ls_number_parameters 580
_refine_ls_number_reflns 7430
_refine_ls_number_restraints 0
_refine_ls_restrained_S_all 1.018
_refine_ls_R_factor_all 0.1164
_refine_ls_R_factor_gt 0.0751
_refine_ls_shift/su_max 0.009
_refine_ls_shift/su_mean 0.000
_refine_ls_structure_factor_coef Fsqd
_refine_ls_weighting_details 'calc w=1/[\s^2^(Fo^2^)+(0.0768P)^2^+7.8691P] where P=(Fo^2^+2Fc^2^)/3'
_refine_ls_weighting_scheme calc
_refine_ls_wR_factor_gt 0.1628
_refine_ls_wR_factor_ref 0.2004
_reflns_number_gt 4558
_reflns_number_total 7430
_reflns_threshold_expression >2sigma(I)
_cod_data_source_file b912332f.txt
_cod_data_source_block '[Rh(La)3]'
_cod_original_sg_symbol_H-M P2(1)/n
_cod_database_code 7024186

loop_
_symmetry_equiv_pos_as_xyz
'x, y, z'
'-x+1/2, y+1/2, -z+1/2'
'-x, -y, -z'
'x-1/2, -y-1/2, z-1/2'

loop_
_atom_site_label
_atom_site_type_symbol
_atom_site_fract_x
_atom_site_fract_y
_atom_site_fract_z
_atom_site_U_iso_or_equiv
_atom_site_adp_type
_atom_site_occupancy
_atom_site_symmetry_multiplicity
_atom_site_calc_flag
_atom_site_refinement_flags
Rh1 Rh 0.84172(4) 0.05181(5) 0.118274(15) 0.0372(2) Uani 1 1 d .
N1 N 0.9120(4) -0.0537(5) 0.07082(17) 0.0388(14) Uani 1 1 d .
N2 N 0.9422(4) 0.0238(6) 0.16736(17) 0.0417(15) Uani 1 1 d .
N3 N 0.7837(4) -0.1234(6) 0.14066(17) 0.0419(15) Uani 1 1 d .
N4 N 0.7688(4) 0.1605(6) 0.16396(16) 0.0360(13) Uani 1 1 d .
N5 N 0.7395(4) 0.0768(6) 0.07080(18) 0.0410(14) Uani 1 1 d .
N6 N 0.8998(4) 0.2274(5) 0.09533(16) 0.0401(15) Uani 1 1 d .
O1 O 1.4597(4) -0.3082(6) 0.08635(19) 0.0681(17) Uani 1 1 d .
O2 O 1.4135(4) -0.4631(6) 0.13833(17) 0.0580(15) Uani 1 1 d .
O3 O 0.3415(3) -0.1460(5) 0.32951(15) 0.0557(14) Uani 1 1 d .
O4 O 0.2811(3) -0.2253(5) 0.26209(16) 0.0560(14) Uani 1 1 d .
O5 O 0.5501(4) 0.7778(6) -0.06935(17) 0.0677(16) Uani 1 1 d .
O6 O 0.6859(4) 0.8238(6) -0.09592(19) 0.0731(18) Uani 1 1 d .
C1 C 0.8848(6) -0.0846(7) 0.0266(2) 0.047(2) Uani 1 1 d .
H1 H 0.8289 -0.0576 0.0123 0.057 Uiso 1 1 calc R
C2 C 0.9523(5) -0.1638(7) 0.0045(2) 0.047(2) Uani 1 1 d .
H2 H 0.9498 -0.1975 -0.0265 0.057 Uiso 1 1 calc R
C3 C 1.0210(5) -0.1815(7) 0.0369(2) 0.0456(19) Uani 1 1 d .
H3 H 1.0753 -0.2311 0.0326 0.055 Uiso 1 1 calc R
C4 C 0.9969(5) -0.1129(7) 0.0777(2) 0.0406(17) Uani 1 1 d .
C5 C 1.0482(5) -0.1071(7) 0.1195(2) 0.0443(18) Uani 1 1 d .
C6 C 1.1408(5) -0.1721(8) 0.1190(2) 0.0433(18) Uani 1 1 d .
C7 C 1.2109(6) -0.1043(8) 0.0971(2) 0.054(2) Uani 1 1 d .
H7 H 1.2010 -0.0168 0.0831 0.064 Uiso 1 1 calc R
C8 C 1.2946(6) -0.1660(9) 0.0960(3) 0.057(2) Uani 1 1 d .
H8 H 1.3426 -0.1200 0.0815 0.068 Uiso 1 1 calc R
C9 C 1.3094(5) -0.2929(8) 0.1157(2) 0.0473(19) Uani 1 1 d .
C10 C 1.4031(6) -0.3530(9) 0.1112(3) 0.054(2) Uani 1 1 d .
C11 C 1.5031(6) -0.5262(10) 0.1361(3) 0.078(3) Uani 1 1 d .
H11A H 1.5111 -0.5630 0.1048 0.117 Uiso 1 1 calc R
H11B H 1.5085 -0.6009 0.1588 0.117 Uiso 1 1 calc R
H11C H 1.5495 -0.4568 0.1431 0.117 Uiso 1 1 calc R
C12 C 1.2422(5) -0.3577(8) 0.1384(2) 0.0471(19) Uani 1 1 d .
H12 H 1.2535 -0.4441 0.1529 0.057 Uiso 1 1 calc R
C13 C 1.1578(5) -0.2980(7) 0.1406(2) 0.0470(19) Uani 1 1 d .
H13 H 1.1114 -0.3429 0.1567 0.056 Uiso 1 1 calc R
C14 C 1.0756(6) -0.0409(7) 0.2036(2) 0.047(2) Uani 1 1 d .
H14 H 1.1343 -0.0780 0.2092 0.057 Uiso 1 1 calc R
C15 C 1.0250(6) 0.0272(7) 0.2350(2) 0.051(2) Uani 1 1 d .
H15 H 1.0415 0.0458 0.2666 0.062 Uiso 1 1 calc R
C16 C 0.9443(5) 0.0642(7) 0.2117(2) 0.0418(18) Uani 1 1 d .
H16 H 0.8966 0.1123 0.2258 0.050 Uiso 1 1 calc R
C17 C 1.0237(5) -0.0458(7) 0.1611(2) 0.0395(17) Uani 1 1 d .
C20 C 0.8078(5) -0.2509(8) 0.1291(2) 0.0475(19) Uani 1 1 d .
H20 H 0.8580 -0.2726 0.1108 0.057 Uiso 1 1 calc R
C21 C 0.7497(5) -0.3478(8) 0.1474(2) 0.048(2) Uani 1 1 d .
H21 H 0.7525 -0.4447 0.1437 0.058 Uiso 1 1 calc R
C22 C 0.6879(5) -0.2757(7) 0.1719(2) 0.0452(19) Uani 1 1 d .
H22 H 0.6401 -0.3140 0.1888 0.054 Uiso 1 1 calc R
C23 C 0.7076(5) -0.1340(7) 0.1677(2) 0.0361(16) Uani 1 1 d .
C24 C 0.6646(5) -0.0226(7) 0.1877(2) 0.0368(17) Uani 1 1 d .
C25 C 0.5805(5) -0.0554(7) 0.2128(2) 0.0382(17) Uani 1 1 d .
C26 C 0.5724(5) -0.0233(7) 0.2601(2) 0.0425(18) Uani 1 1 d .
H26 H 0.6208 0.0223 0.2762 0.051 Uiso 1 1 calc R
C27 C 0.4958(5) -0.0560(7) 0.2839(2) 0.0411(18) Uani 1 1 d .
H27 H 0.4923 -0.0344 0.3160 0.049 Uiso 1 1 calc R
C28 C 0.4239(5) -0.1210(7) 0.2603(2) 0.0415(17) Uani 1 1 d .
C29 C 0.4290(5) -0.1501(7) 0.2131(2) 0.0431(18) Uani 1 1 d .
H29 H 0.3795 -0.1923 0.1968 0.052 Uiso 1 1 calc R
C30 C 0.5058(5) -0.1177(7) 0.1900(2) 0.0403(17) Uani 1 1 d .
H30 H 0.5085 -0.1380 0.1578 0.048 Uiso 1 1 calc R
C31 C 0.3452(5) -0.1635(7) 0.2881(2) 0.0412(17) Uani 1 1 d .
C32 C 0.2062(5) -0.2794(9) 0.2880(3) 0.066(2) Uani 1 1 d .
H32A H 0.2291 -0.3455 0.3113 0.099 Uiso 1 1 calc R
H32B H 0.1631 -0.3253 0.2666 0.099 Uiso 1 1 calc R
H32C H 0.1759 -0.2037 0.3037 0.099 Uiso 1 1 calc R
C33 C 0.6907(5) 0.1145(7) 0.1868(2) 0.0405(17) Uani 1 1 d .
C34 C 0.6546(5) 0.2288(7) 0.2100(2) 0.0404(17) Uani 1 1 d .
H34 H 0.6020 0.2283 0.2279 0.049 Uiso 1 1 calc R
C35 C 0.7079(5) 0.3398(7) 0.2022(2) 0.0448(18) Uani 1 1 d .
H35 H 0.7004 0.4303 0.2139 0.054 Uiso 1 1 calc R
C36 C 0.7759(5) 0.2935(7) 0.1737(2) 0.0401(17) Uani 1 1 d .
H36 H 0.8222 0.3509 0.1625 0.048 Uiso 1 1 calc R
C40 C 0.6800(5) -0.0208(8) 0.0564(2) 0.052(2) Uani 1 1 d .
H40 H 0.6782 -0.1116 0.0685 0.063 Uiso 1 1 calc R
C41 C 0.6215(6) 0.0301(9) 0.0212(3) 0.056(2) Uani 1 1 d .
H41 H 0.5747 -0.0194 0.0052 0.067 Uiso 1 1 calc R
C42 C 0.6446(5) 0.1659(9) 0.0140(2) 0.055(2) Uani 1 1 d .
H42 H 0.6158 0.2279 -0.0073 0.066 Uiso 1 1 calc R
C43 C 0.7195(5) 0.1953(8) 0.0446(2) 0.0445(19) Uani 1 1 d .
C44 C 0.7734(5) 0.3140(8) 0.0448(2) 0.0439(18) Uani 1 1 d .
C45 C 0.7393(5) 0.4321(7) 0.0157(2) 0.0398(17) Uani 1 1 d .
C46 C 0.6551(6) 0.4900(8) 0.0243(3) 0.055(2) Uani 1 1 d .
H46 H 0.6200 0.4547 0.0486 0.065 Uiso 1 1 calc R
C47 C 0.6231(5) 0.5989(8) -0.0026(3) 0.056(2) Uani 1 1 d .
H47 H 0.5661 0.6381 0.0037 0.067 Uiso 1 1 calc R
C48 C 0.6726(5) 0.6515(7) -0.0386(2) 0.0464(19) Uani 1 1 d .
C49 C 0.6406(6) 0.7604(8) -0.0705(3) 0.055(2) Uani 1 1 d .
C50 C 0.5122(7) 0.8745(10) -0.1032(3) 0.088(3) Uani 1 1 d .
H50A H 0.5154 0.9676 -0.0902 0.132 Uiso 1 1 calc R
H50B H 0.4491 0.8505 -0.1104 0.132 Uiso 1 1 calc R
H50C H 0.5466 0.8705 -0.1316 0.132 Uiso 1 1 calc R
C51 C 0.7561(6) 0.5923(7) -0.0470(2) 0.049(2) Uani 1 1 d .
H51 H 0.7908 0.6269 -0.0715 0.058 Uiso 1 1 calc R
C52 C 0.7894(6) 0.4836(8) -0.0201(2) 0.048(2) Uani 1 1 d .
H52 H 0.8465 0.4446 -0.0263 0.058 Uiso 1 1 calc R
C53 C 0.8581(5) 0.3313(7) 0.0679(2) 0.0383(17) Uani 1 1 d .
C54 C 0.9168(5) 0.4451(6) 0.0669(2) 0.0363(17) Uani 1 1 d .
H54 H 0.9047 0.5302 0.0518 0.044 Uiso 1 1 calc R
C55 C 0.9937(5) 0.4114(7) 0.0914(2) 0.0403(17) Uani 1 1 d .
H55 H 1.0462 0.4664 0.0958 0.048 Uiso 1 1 calc R
C56 C 0.9793(5) 0.2781(7) 0.1089(2) 0.0378(17) Uani 1 1 d .
H56 H 1.0219 0.2300 0.1283 0.045 Uiso 1 1 calc R

loop_
_atom_site_aniso_label
_atom_site_aniso_U_11
_atom_site_aniso_U_22
_atom_site_aniso_U_33
_atom_site_aniso_U_23
_atom_site_aniso_U_13
_atom_site_aniso_U_12
Rh1 0.0583(4) 0.0290(4) 0.0242(3) 0.0012(2) 0.0012(2) -0.0011(3)
N1 0.056(4) 0.033(4) 0.027(3) 0.009(2) -0.002(3) -0.002(3)
N2 0.064(4) 0.031(4) 0.030(3) -0.002(2) 0.000(3) 0.001(3)
N3 0.068(4) 0.027(4) 0.030(3) 0.004(2) 0.000(3) 0.012(3)
N4 0.056(4) 0.024(3) 0.028(3) 0.006(2) 0.005(2) -0.002(3)
N5 0.049(4) 0.038(4) 0.036(3) 0.007(3) 0.002(3) -0.002(3)
N6 0.068(4) 0.030(4) 0.022(3) 0.001(2) -0.001(3) 0.017(3)
O1 0.062(4) 0.086(5) 0.056(3) -0.003(3) 0.006(3) 0.006(3)
O2 0.062(4) 0.064(4) 0.047(3) -0.006(3) -0.003(3) 0.014(3)
O3 0.057(3) 0.074(4) 0.037(3) -0.002(3) 0.011(2) 0.002(3)
O4 0.060(3) 0.067(4) 0.042(3) 0.003(3) 0.002(2) -0.013(3)
O5 0.092(5) 0.062(4) 0.049(3) 0.014(3) -0.005(3) 0.019(3)
O6 0.111(5) 0.053(4) 0.056(3) 0.020(3) 0.013(3) 0.011(4)
C1 0.077(6) 0.040(5) 0.024(3) 0.004(3) -0.005(3) 0.005(4)
C2 0.080(6) 0.038(5) 0.025(3) -0.007(3) 0.013(3) -0.006(4)
C3 0.068(5) 0.035(5) 0.034(4) -0.002(3) 0.006(3) 0.000(4)
C4 0.064(5) 0.029(4) 0.029(3) -0.002(3) 0.003(3) 0.000(4)
C5 0.058(5) 0.038(5) 0.036(4) 0.001(3) 0.001(3) -0.002(4)
C6 0.055(5) 0.039(5) 0.036(4) -0.002(3) -0.006(3) 0.000(4)
C7 0.070(6) 0.041(5) 0.051(4) 0.011(4) 0.003(4) -0.002(4)
C8 0.059(5) 0.058(6) 0.054(5) 0.002(4) 0.006(4) 0.003(5)
C9 0.060(5) 0.044(5) 0.038(4) -0.002(3) -0.001(3) -0.005(4)
C10 0.062(6) 0.063(6) 0.037(4) -0.018(4) -0.005(4) 0.009(5)
C11 0.067(6) 0.093(8) 0.073(6) -0.013(5) -0.006(5) 0.029(6)
C12 0.072(6) 0.030(5) 0.039(4) 0.003(3) -0.007(4) 0.007(4)
C13 0.069(5) 0.030(5) 0.041(4) 0.005(3) 0.002(4) -0.002(4)
C14 0.074(6) 0.030(5) 0.036(4) 0.004(3) -0.006(4) 0.006(4)
C15 0.086(6) 0.042(5) 0.025(3) 0.000(3) -0.009(4) -0.006(4)
C16 0.069(5) 0.027(4) 0.029(3) -0.003(3) 0.000(3) 0.004(4)
C17 0.063(5) 0.023(4) 0.032(3) 0.001(3) -0.001(3) -0.002(3)
C20 0.068(5) 0.039(5) 0.036(4) -0.001(3) 0.003(3) 0.003(4)
C21 0.083(6) 0.023(4) 0.039(4) 0.002(3) 0.009(4) 0.005(4)
C22 0.068(5) 0.032(5) 0.036(4) 0.000(3) 0.007(3) -0.008(4)
C23 0.060(5) 0.024(4) 0.025(3) 0.004(3) 0.008(3) -0.005(3)
C24 0.053(4) 0.037(5) 0.020(3) 0.006(3) 0.001(3) -0.006(4)
C25 0.054(5) 0.031(4) 0.030(3) 0.008(3) 0.005(3) -0.001(3)
C26 0.062(5) 0.040(5) 0.025(3) 0.004(3) 0.002(3) -0.009(4)
C27 0.063(5) 0.036(5) 0.025(3) 0.001(3) 0.003(3) 0.008(4)
C28 0.056(5) 0.037(5) 0.032(3) 0.002(3) 0.006(3) 0.001(4)
C29 0.058(5) 0.037(5) 0.034(3) 0.007(3) 0.001(3) -0.006(4)
C30 0.060(5) 0.033(4) 0.028(3) 0.006(3) 0.005(3) -0.003(4)
C31 0.047(4) 0.037(5) 0.040(4) 0.004(3) 0.009(3) -0.002(4)
C32 0.071(6) 0.079(7) 0.049(4) 0.012(4) 0.016(4) -0.025(5)
C33 0.066(5) 0.029(4) 0.026(3) 0.003(3) -0.004(3) -0.004(4)
C34 0.054(5) 0.036(5) 0.032(3) 0.001(3) 0.001(3) 0.001(4)
C35 0.076(5) 0.024(4) 0.034(3) 0.003(3) 0.002(3) 0.005(4)
C36 0.064(5) 0.019(4) 0.037(4) -0.002(3) 0.010(3) 0.005(4)
C40 0.064(5) 0.044(5) 0.048(4) 0.008(4) 0.004(4) 0.000(4)
C41 0.059(5) 0.060(6) 0.049(4) 0.007(4) -0.011(4) -0.010(4)
C42 0.062(5) 0.055(6) 0.048(4) 0.014(4) -0.005(4) -0.006(4)
C43 0.064(5) 0.045(5) 0.025(3) 0.002(3) 0.003(3) 0.005(4)
C44 0.066(5) 0.036(5) 0.030(3) 0.000(3) 0.006(3) 0.001(4)
C45 0.056(5) 0.036(5) 0.028(3) 0.003(3) 0.002(3) -0.004(4)
C46 0.066(6) 0.053(5) 0.046(4) 0.019(4) 0.012(4) 0.011(4)
C47 0.060(5) 0.058(6) 0.051(4) 0.016(4) 0.007(4) 0.017(4)
C48 0.070(5) 0.034(5) 0.035(4) 0.003(3) 0.001(3) 0.006(4)
C49 0.077(6) 0.043(6) 0.046(4) 0.012(4) 0.008(4) 0.010(5)
C50 0.133(9) 0.081(7) 0.050(5) 0.026(5) -0.011(5) 0.032(7)
C51 0.077(6) 0.038(5) 0.031(4) 0.002(3) 0.007(4) 0.000(4)
C52 0.074(6) 0.037(5) 0.034(4) 0.002(3) 0.007(4) 0.005(4)
C53 0.053(5) 0.030(4) 0.033(3) 0.000(3) 0.008(3) 0.008(3)
C54 0.065(5) 0.013(4) 0.032(3) -0.003(3) 0.016(3) -0.003(3)
C55 0.054(5) 0.033(5) 0.034(3) -0.004(3) 0.003(3) -0.012(4)
C56 0.048(4) 0.040(5) 0.025(3) -0.007(3) -0.003(3) 0.003(4)

loop_
_atom_type_symbol
_atom_type_description
_atom_type_scat_dispersion_real
_atom_type_scat_dispersion_imag
_atom_type_scat_source
C C 0.0181 0.0091 'International Tables Vol C Tables 4.2.6.8 and 6.1.1.4'
H H 0.0000 0.0000 'International Tables Vol C Tables 4.2.6.8 and 6.1.1.4'
N N 0.0311 0.0180 'International Tables Vol C Tables 4.2.6.8 and 6.1.1.4'
O O 0.0492 0.0322 'International Tables Vol C Tables 4.2.6.8 and 6.1.1.4'
Rh Rh 0.0927 3.6045 'International Tables Vol C Tables 4.2.6.8 and 6.1.1.4'

loop_
_geom_angle_atom_site_label_1
_geom_angle_atom_site_label_2
_geom_angle_atom_site_label_3
_geom_angle
N5 Rh1 N3 89.9(2)
N5 Rh1 N1 89.8(2)
N3 Rh1 N1 91.3(2)
N5 Rh1 N4 88.3(2)
N3 Rh1 N4 89.5(2)
N1 Rh1 N4 178.02(19)
N5 Rh1 N2 178.3(2)
N3 Rh1 N2 88.6(2)
N1 Rh1 N2 91.0(2)
N4 Rh1 N2 90.8(2)
N5 Rh1 N6 89.8(2)
N3 Rh1 N6 179.6(2)
N1 Rh1 N6 88.5(2)
N4 Rh1 N6 90.8(2)
N2 Rh1 N6 91.7(2)
C1 N1 C4 106.2(6)
C1 N1 Rh1 127.1(5)
C4 N1 Rh1 126.7(4)
C16 N2 C17 105.9(6)
C16 N2 Rh1 128.0(5)
C17 N2 Rh1 126.1(4)
C20 N3 C23 107.4(6)
C20 N3 Rh1 125.5(5)
C23 N3 Rh1 126.9(5)
C36 N4 C33 105.6(6)
C36 N4 Rh1 127.3(5)
C33 N4 Rh1 126.6(4)
C40 N5 C43 106.8(6)
C40 N5 Rh1 126.1(5)
C43 N5 Rh1 127.0(5)
C56 N6 C53 105.5(6)
C56 N6 Rh1 126.9(4)
C53 N6 Rh1 126.9(5)
C10 O2 C11 113.4(7)
C31 O4 C32 114.7(5)
C49 O5 C50 115.2(7)
N1 C1 C2 110.3(7)
C3 C2 C1 106.4(6)
C2 C3 C4 107.6(7)
N1 C4 C5 124.4(6)
N1 C4 C3 109.5(6)
C5 C4 C3 126.1(7)
C17 C5 C4 127.1(7)
C17 C5 C6 116.8(6)
C4 C5 C6 116.1(6)
C13 C6 C7 119.4(7)
C13 C6 C5 120.9(7)
C7 C6 C5 119.7(7)
C8 C7 C6 119.2(7)
C9 C8 C7 120.9(8)
C12 C9 C8 120.2(8)
C12 C9 C10 123.3(8)
C8 C9 C10 116.5(8)
O1 C10 O2 124.8(8)
O1 C10 C9 124.8(8)
O2 C10 C9 110.4(8)
C9 C12 C13 120.3(7)
C12 C13 C6 119.9(7)
C15 C14 C17 106.9(7)
C14 C15 C16 106.9(6)
N2 C16 C15 111.9(7)
C5 C17 N2 124.6(6)
C5 C17 C14 127.0(7)
N2 C17 C14 108.4(6)
N3 C20 C21 111.0(7)
C22 C21 C20 106.4(7)
C21 C22 C23 108.1(7)
C24 C23 N3 124.3(6)
C24 C23 C22 128.6(7)
N3 C23 C22 107.0(6)
C33 C24 C23 127.5(7)
C33 C24 C25 116.8(6)
C23 C24 C25 115.8(6)
C26 C25 C30 117.1(6)
C26 C25 C24 121.4(6)
C30 C25 C24 121.5(6)
C27 C26 C25 121.8(7)
C26 C27 C28 119.4(6)
C29 C28 C27 119.9(7)
C29 C28 C31 122.3(6)
C27 C28 C31 117.7(6)
C30 C29 C28 119.9(7)
C29 C30 C25 121.8(6)
O3 C31 O4 124.1(7)
O3 C31 C28 123.4(7)
O4 C31 C28 112.4(6)
C24 C33 C34 129.6(7)
C24 C33 N4 122.8(6)
C34 C33 N4 107.4(6)
C35 C34 C33 108.4(7)
C34 C35 C36 106.0(6)
N4 C36 C35 112.7(7)
N5 C40 C41 110.8(7)
C42 C41 C40 107.1(7)
C41 C42 C43 107.1(7)
N5 C43 C44 124.3(6)
N5 C43 C42 108.2(7)
C44 C43 C42 127.0(7)
C43 C44 C53 126.7(7)
C43 C44 C45 116.5(6)
C53 C44 C45 116.7(6)
C52 C45 C46 119.5(6)
C52 C45 C44 120.9(7)
C46 C45 C44 119.7(6)
C47 C46 C45 120.0(7)
C46 C47 C48 121.2(7)
C47 C48 C51 118.3(7)
C47 C48 C49 124.3(7)
C51 C48 C49 117.3(7)
O6 C49 O5 122.2(8)
O6 C49 C48 125.8(9)
O5 C49 C48 112.0(7)
C52 C51 C48 121.2(7)
C45 C52 C51 119.9(7)
C54 C53 C44 128.6(6)
C54 C53 N6 108.4(6)
C44 C53 N6 122.9(6)
C55 C54 C53 107.9(6)
C54 C55 C56 105.8(6)
N6 C56 C55 112.4(6)

loop_
_geom_bond_atom_site_label_1
_geom_bond_atom_site_label_2
_geom_bond_distance
Rh1 N5 2.018(5)
Rh1 N3 2.026(6)
Rh1 N1 2.026(6)
Rh1 N4 2.029(5)
Rh1 N2 2.034(6)
Rh1 N6 2.034(6)
N1 C1 1.355(7)
N1 C4 1.392(8)
N2 C16 1.335(8)
N2 C17 1.404(9)
N3 C20 1.337(8)
N3 C23 1.396(8)
N4 C36 1.327(8)
N4 C33 1.426(8)
N5 C40 1.351(9)
N5 C43 1.405(8)
N6 C56 1.324(8)
N6 C53 1.412(8)
O1 C10 1.203(9)
O2 C10 1.332(9)
O2 C11 1.467(9)
O3 C31 1.208(7)
O4 C31 1.331(8)
O4 C32 1.459(8)
O5 C49 1.355(9)
O5 C50 1.451(8)
O6 C49 1.185(9)
C1 C2 1.429(10)
C2 C3 1.367(9)
C3 C4 1.408(8)
C4 C5 1.402(9)
C5 C17 1.395(9)
C5 C6 1.514(10)
C6 C13 1.392(9)
C6 C7 1.401(10)
C7 C8 1.381(10)
C8 C9 1.372(10)
C9 C12 1.366(10)
C9 C10 1.517(11)
C12 C13 1.384(10)
C14 C15 1.365(10)
C14 C17 1.424(9)
C15 C16 1.398(10)
C20 C21 1.394(9)
C21 C22 1.370(9)
C22 C23 1.415(9)
C23 C24 1.393(9)
C24 C33 1.389(9)
C24 C25 1.499(9)
C25 C26 1.404(8)
C25 C30 1.404(9)
C26 C27 1.383(9)
C27 C28 1.395(9)
C28 C29 1.392(8)
C28 C31 1.496(9)
C29 C30 1.375(9)
C33 C34 1.411(9)
C34 C35 1.362(9)
C35 C36 1.397(9)
C40 C41 1.401(10)
C41 C42 1.383(10)
C42 C43 1.421(9)
C43 C44 1.405(10)
C44 C53 1.410(9)
C44 C45 1.500(9)
C45 C52 1.385(9)
C45 C46 1.400(10)
C46 C47 1.386(10)
C47 C48 1.387(9)
C48 C51 1.395(10)
C48 C49 1.469(10)
C51 C52 1.391(9)
C53 C54 1.409(9)
C54 C55 1.360(9)
C55 C56 1.411(9)
